data_2208053
loop_
_publ_author_name
'Bouacida, Sofiane'
'Hocine, Merazig'
'Patricia, Benard-Rocherulle'

_publ_section_title
;
 <small>DL</small>-Phenylglycinium chloride
;
_journal_coeditor_code DN6303
_journal_issue 2
_journal_name_full 'Acta Crystallographica Section E'
_journal_page_first o838
_journal_page_last o840
_journal_paper_doi 10.1107/S1600536806003023
_journal_volume 62
_journal_year 2006
_chemical_formula_iupac 'C8 H10 N O2 +, Cl -'
_chemical_formula_moiety 'C8 H10 N O2 +, Cl -'
_chemical_formula_structural 'C8 H10 Cl N O2'
_chemical_formula_sum 'C8 H10 Cl N O2'
_chemical_formula_weight 187.62
_chemical_name_common 'DL-Phenylglycinium chloride'
_space_group_IT_number 61
_symmetry_cell_setting orthorhombic
_symmetry_space_group_name_Hall '-P 2ac 2ab'
_symmetry_space_group_name_H-M 'P b c a'
_atom_sites_solution_hydrogens difmap
_atom_sites_solution_primary direct
_atom_sites_solution_secondary difmap
_cell_angle_alpha 90.00
_cell_angle_beta 90.00
_cell_angle_gamma 90.00
_cell_formula_units_Z 8
_cell_length_a 7.303(2)
_cell_length_b 11.005(2)
_cell_length_c 21.447(4)
_cell_measurement_reflns_used 20517
_cell_measurement_temperature 296(2)
_cell_measurement_theta_max 27.55
_cell_measurement_theta_min 1.90
_cell_volume 1723.7(7)
_computing_cell_refinement 'SCALEPACK (Otwinowski & Minor, 1997)'
_computing_data_collection 'COLLECT (Nonius, 2000)'
_computing_data_reduction 'SCALEPACK and DENZO (Otwinowski & Minor 1997)'
_computing_molecular_graphics 'ORTEP-3 (Farrugia,1997) and PLATON (Spek, 2003)'
_computing_publication_material 'WinGX publication routines (Farrugia, 1999)'
_computing_structure_refinement 'SHELXL97 (Sheldrick, 1997)'
_computing_structure_solution 'SIR2002 (Burla <i>et al.</i>,  2005)'
_diffrn_ambient_temperature 295
_diffrn_measured_fraction_theta_full 0.995
_diffrn_measured_fraction_theta_max 0.995
_diffrn_measurement_device_type 'Nonius KappaCCD'
_diffrn_measurement_method '\f scans, and \w scans with \k offsets'
_diffrn_radiation_monochromator graphite
_diffrn_radiation_type MoK\a
_diffrn_radiation_wavelength 0.71073
_diffrn_reflns_av_R_equivalents 0.0303
_diffrn_reflns_av_sigmaI/netI 0.0169
_diffrn_reflns_limit_h_max 9
_diffrn_reflns_limit_h_min -9
_diffrn_reflns_limit_k_max 11
_diffrn_reflns_limit_k_min -14
_diffrn_reflns_limit_l_max 27
_diffrn_reflns_limit_l_min -27
_diffrn_reflns_number 20517
_diffrn_reflns_theta_full 27.55
_diffrn_reflns_theta_max 27.55
_diffrn_reflns_theta_min 1.90
_diffrn_standards_decay_% 0
_exptl_absorpt_coefficient_mu 0.4
_exptl_absorpt_correction_type none
_exptl_crystal_colour Colourless
_exptl_crystal_density_diffrn 1.446
_exptl_crystal_density_method 'not measured'
_exptl_crystal_description prism
_exptl_crystal_F_000 784
_exptl_crystal_size_max 0.13
_exptl_crystal_size_mid 0.08
_exptl_crystal_size_min 0.05
_refine_diff_density_max 0.317
_refine_diff_density_min -0.244
_refine_ls_extinction_coef 0
_refine_ls_extinction_method SHELXL97
_refine_ls_goodness_of_fit_ref 1.006
_refine_ls_hydrogen_treatment constr
_refine_ls_matrix_type full
_refine_ls_number_parameters 109
_refine_ls_number_reflns 1979
_refine_ls_number_restraints 0
_refine_ls_restrained_S_all 1.006
_refine_ls_R_factor_all 0.0427
_refine_ls_R_factor_gt 0.0298
_refine_ls_shift/su_max 0.001
_refine_ls_shift/su_mean 0.000
_refine_ls_structure_factor_coef Fsqd
_refine_ls_weighting_details 'calc w=1/[\s^2^(Fo^2^)+(0.0293P)^2^+1.3984P] where P=(Fo^2^+2Fc^2^)/3'
_refine_ls_weighting_scheme calc
_refine_ls_wR_factor_gt 0.0941
_refine_ls_wR_factor_ref 0.1159
_reflns_number_gt 1563
_reflns_number_total 1979
_reflns_threshold_expression I>2\s(I)
_cod_data_source_file dn6303.cif
_cod_data_source_block I
_cod_depositor_comments
;
The following automatic conversions were performed:
'_symmetry_cell_setting' value 'Orthorhombic' changed to 'orthorhombic'
according to '/home/saulius/struct/CIF-dictionaries/cif_core.dic'
dictionary named 'cif_core.dic' version 2.4.1 from 2010-06-29.

Automatic conversion script
Id: cif_fix_enum 1527 2010-12-29 10:47:43Z saulius 

The following automatic conversions were performed:

'_symmetry_cell_setting' value 'Orthorhombic' changed to
'orthorhombic' according to
/home/saulius/struct/CIF-dictionaries/cif_core.dic dictionary named
'cif_core.dic' version 2.4.1 from 2010-06-29.

Automatic conversion script
Id: cif_fix_values 1715 2011-07-08 13:25:40Z adriana 
;
_cod_database_code 2208053

loop_
_symmetry_equiv_pos_as_xyz
'x, y, z'
'-x+1/2, -y, z+1/2'
'x+1/2, -y+1/2, -z'
'-x, y+1/2, -z+1/2'
'-x, -y, -z'
'x-1/2, y, -z-1/2'
'-x-1/2, y-1/2, z'
'x, -y-1/2, z-1/2'

loop_
_atom_site_label
_atom_site_fract_x
_atom_site_fract_y
_atom_site_fract_z
_atom_site_U_iso_or_equiv
_atom_site_adp_type
_atom_site_calc_flag
_atom_site_refinement_flags
_atom_site_occupancy
_atom_site_type_symbol
Cl1 -0.24540(5) 0.62877(3) 0.926359(19) 0.03243(17) Uani d . 1 Cl
O1 0.22347(16) 0.55882(10) 0.94637(6) 0.0314(3) Uani d . 1 O
O2 0.45649(18) 0.43732(13) 0.91952(6) 0.0430(4) Uani d . 1 O
H2 0.5190 0.4967 0.9286 0.065 Uiso calc R 1 H
N1 -0.0165(2) 0.36896(12) 0.94555(7) 0.0308(3) Uani d . 1 N
H1A 0.0022 0.3742 0.9865 0.046 Uiso calc R 1 H
H1B -0.0873 0.3051 0.9374 0.046 Uiso calc R 1 H
H1C -0.0713 0.4363 0.9321 0.046 Uiso calc R 1 H
C2 0.1391(2) 0.34440(14) 0.84314(7) 0.0233(3) Uani d . 1 C
C1 0.1623(2) 0.35436(14) 0.91314(7) 0.0244(3) Uani d . 1 C
H1 0.2212 0.2800 0.9284 0.029 Uiso calc R 1 H
C3 0.0697(2) 0.44071(14) 0.80843(7) 0.0281(4) Uani d . 1 C
H3 0.0293 0.5108 0.8283 0.034 Uiso calc R 1 H
C7 0.1954(2) 0.23959(14) 0.81299(8) 0.0290(4) Uani d . 1 C
H7 0.2397 0.1744 0.8361 0.035 Uiso calc R 1 H
C5 0.1203(2) 0.32736(17) 0.71439(7) 0.0327(4) Uani d . 1 C
H5 0.1159 0.3221 0.6711 0.039 Uiso calc R 1 H
C4 0.0609(2) 0.43167(16) 0.74397(8) 0.0332(4) Uani d . 1 C
H4 0.0150 0.4960 0.7206 0.040 Uiso calc R 1 H
C8 0.2836(2) 0.46209(15) 0.92932(7) 0.0252(3) Uani d . 1 C
C6 0.1861(2) 0.23127(16) 0.74877(8) 0.0334(4) Uani d . 1 C
H6 0.2243 0.1607 0.7288 0.040 Uiso calc R 1 H

loop_
_atom_site_aniso_label
_atom_site_aniso_U_11
_atom_site_aniso_U_22
_atom_site_aniso_U_33
_atom_site_aniso_U_12
_atom_site_aniso_U_13
_atom_site_aniso_U_23
Cl1 0.0310(3) 0.0298(3) 0.0365(3) 0.00346(15) -0.00030(16) 0.00309(15)
O1 0.0343(7) 0.0231(6) 0.0367(6) -0.0017(5) 0.0043(5) -0.0026(5)
O2 0.0275(7) 0.0431(8) 0.0585(8) -0.0034(6) 0.0040(6) -0.0187(6)
N1 0.0324(8) 0.0284(7) 0.0316(7) -0.0073(6) 0.0072(6) -0.0041(5)
C2 0.0227(7) 0.0230(7) 0.0242(7) -0.0043(6) 0.0009(6) -0.0013(6)
C1 0.0267(8) 0.0217(8) 0.0249(7) -0.0003(6) 0.0015(6) -0.0001(6)
C3 0.0296(8) 0.0242(8) 0.0306(8) 0.0006(6) -0.0021(6) -0.0015(6)
C7 0.0340(9) 0.0224(8) 0.0306(8) 0.0012(6) 0.0008(7) 0.0002(6)
C5 0.0307(8) 0.0429(10) 0.0244(8) -0.0059(8) -0.0022(6) -0.0023(7)
C4 0.0321(8) 0.0345(9) 0.0330(9) -0.0016(7) -0.0073(7) 0.0061(7)
C8 0.0264(8) 0.0287(9) 0.0206(7) -0.0020(6) 0.0011(6) -0.0004(6)
C6 0.0351(9) 0.0320(9) 0.0331(8) 0.0000(7) 0.0025(7) -0.0098(7)

loop_
_atom_type_symbol
_atom_type_description
_atom_type_scat_dispersion_real
_atom_type_scat_dispersion_imag
_atom_type_scat_source
C C 0.0033 0.0016 'International Tables Vol C Tables 4.2.6.8 and 6.1.1.4'
H H 0.0000 0.0000 'International Tables Vol C Tables 4.2.6.8 and 6.1.1.4'
N N 0.0061 0.0033 'International Tables Vol C Tables 4.2.6.8 and 6.1.1.4'
O O 0.0106 0.0060 'International Tables Vol C Tables 4.2.6.8 and 6.1.1.4'
Cl Cl 0.1484 0.1585 'International Tables Vol C Tables 4.2.6.8 and 6.1.1.4'

loop_
_geom_angle_atom_site_label_1
_geom_angle_atom_site_label_2
_geom_angle_atom_site_label_3
_geom_angle
C8 O2 H2 109.5
C1 N1 H1A 109.5
C1 N1 H1B 109.5
H1A N1 H1B 109.5
C1 N1 H1C 109.5
H1A N1 H1C 109.5
H1B N1 H1C 109.5
C7 C2 C3 119.55(14)
C7 C2 C1 119.33(14)
C3 C2 C1 121.06(14)
N1 C1 C2 111.88(13)
N1 C1 C8 108.69(12)
C2 C1 C8 110.37(12)
N1 C1 H1 108.6
C2 C1 H1 108.6
C8 C1 H1 108.6
C4 C3 C2 119.69(15)
C4 C3 H3 120.2
C2 C3 H3 120.2
C6 C7 C2 120.39(15)
C6 C7 H7 119.8
C2 C7 H7 119.8
C6 C5 C4 120.15(15)
C6 C5 H5 119.9
C4 C5 H5 119.9
C5 C4 C3 120.18(15)
C5 C4 H4 119.9
C3 C4 H4 119.9
O1 C8 O2 125.66(15)
O1 C8 C1 122.97(15)
O2 C8 C1 111.29(13)
C5 C6 C7 120.02(16)
C5 C6 H6 120.0
C7 C6 H6 120.0

loop_
_geom_bond_atom_site_label_1
_geom_bond_atom_site_label_2
_geom_bond_distance
O1 C8 1.208(2)
O2 C8 1.308(2)
O2 H2 0.8200
N1 C1 1.488(2)
N1 H1A 0.8900
N1 H1B 0.8900
N1 H1C 0.8900
C2 C7 1.385(2)
C2 C3 1.391(2)
C2 C1 1.515(2)
C1 C8 1.520(2)
C1 H1 0.9800
C3 C4 1.388(2)
C3 H3 0.9300
C7 C6 1.382(2)
C7 H7 0.9300
C5 C6 1.376(3)
C5 C4 1.381(3)
C5 H5 0.9300
C4 H4 0.9300
C6 H6 0.9300

loop_
_geom_hbond_atom_site_label_D
_geom_hbond_atom_site_label_H
_geom_hbond_atom_site_label_A
_geom_hbond_site_symmetry_A
_geom_hbond_distance_DH
_geom_hbond_distance_HA
_geom_hbond_distance_DA
_geom_hbond_angle_DHA
_geom_hbond_publ_flag
N1 H1A Cl1 5_567 0.89 2.58 3.3475(18) 145 yes
N1 H1A O1 5_567 0.89 2.31 2.879(2) 122 yes
N1 H1B Cl1 7_555 0.89 2.31 3.1906(17) 173 yes
N1 H1C Cl1 1_555 0.89 2.47 3.3375(17) 164 yes
O2 H2 Cl1 1_655 0.82 2.25 3.0332(16) 159 yes
C1 H1 O1 7_655 0.98 2.50 3.433(2) 159 yes
C5 H5 O2 6_557 0.93 2.60 3.338(2) 137 yes

loop_
_geom_torsion_atom_site_label_1
_geom_torsion_atom_site_label_2
_geom_torsion_atom_site_label_3
_geom_torsion_atom_site_label_4
_geom_torsion
C7 C2 C1 N1 -118.51(16)
C3 C2 C1 N1 64.33(18)
C7 C2 C1 C8 120.33(16)
C3 C2 C1 C8 -56.84(19)
C7 C2 C3 C4 -1.3(2)
C1 C2 C3 C4 175.90(15)
C3 C2 C7 C6 1.2(2)
C1 C2 C7 C6 -175.99(15)
C6 C5 C4 C3 0.9(3)
C2 C3 C4 C5 0.2(2)
N1 C1 C8 O1 -23.3(2)
C2 C1 C8 O1 99.77(17)
N1 C1 C8 O2 159.70(13)
C2 C1 C8 O2 -77.26(17)
C4 C5 C6 C7 -1.0(3)
C2 C7 C6 C5 -0.1(3)

loop_
_cod_related_entry_id
_cod_related_entry_database
_cod_related_entry_code
1 ChemSpider 2283422
